data_4111702
loop_
_publ_author_name
'Gregory J. Halder'
'Cameron J. Kepert'

_publ_contact_author
;
 Cameron J. Kepert
 School of Chemistry, F11
 University of Sydney
 NSW 2006
 Australia
;
_publ_contact_author_email c.kepert@chem.usyd.edu.au
_publ_contact_author_fax +61-2-9351-3329
_publ_contact_author_phone +61-2-9351-5741
_publ_section_title
;
 In Situ Single-Crystal X-ray Diffraction Studies of Desorption and
 Sorption in a Flexible Nanoporous Molecular Framework Material
;
_journal_name_full 'Journal of the American Chemical Society'
_journal_page_first 7891
_journal_page_last 7900
_journal_paper_doi 10.1021/ja042420k
_journal_volume 127
_journal_year 2005
_chemical_formula_moiety 'C15 H12 Co N5 O6, C H2 Cl2'
_chemical_formula_sum 'C16 H14 Cl2 Co N5 O6'
_chemical_formula_weight 502.15
_chemical_name_systematic
; 
 ? 
;
_space_group_IT_number 13
_symmetry_cell_setting monoclinic
_symmetry_Int_Tables_number 13
_symmetry_space_group_name_Hall '-P 2yac'
_symmetry_space_group_name_H-M 'P 1 2/n 1'
_atom_sites_solution_hydrogens geom
_atom_sites_solution_primary direct
_atom_sites_solution_secondary difmap
_audit_creation_method SHELXL-97
_cell_angle_alpha 90.00
_cell_angle_beta 114.319(2)
_cell_angle_gamma 90.00
_cell_formula_units_Z 4
_cell_length_a 11.3720(16)
_cell_length_b 17.486(3)
_cell_length_c 11.3736(16)
_cell_measurement_reflns_used 1019
_cell_measurement_temperature 305(2)
_cell_measurement_theta_max 27.592
_cell_measurement_theta_min 3.158
_cell_volume 2061.0(5)
_computing_cell_refinement 'SMART (BrukerAXS, 1997)'
_computing_data_collection 'SMART (BrukerAXS, 1997)'
_computing_data_reduction 'SAINT+ (BrukerAXS, 1997)'
_computing_molecular_graphics 'XPMA/ZORTEP, WebLab Viewer 3.7'
_computing_publication_material XCIF
_computing_structure_refinement 'SHELXL-97 (Sheldrick, 1997)'
_computing_structure_solution 'SHELXS-97 (Sheldrick, 1990)'
_diffrn_ambient_temperature 305(2)
_diffrn_measured_fraction_theta_full 0.968
_diffrn_measured_fraction_theta_max 0.968
_diffrn_measurement_device_type 'Bruker SMART 1000 CCD'
_diffrn_measurement_method \w
_diffrn_radiation_monochromator graphite
_diffrn_radiation_source 'fine-focus sealed tube'
_diffrn_radiation_type MoK\a
_diffrn_radiation_wavelength 0.71073
_diffrn_reflns_av_R_equivalents 0.0214
_diffrn_reflns_av_sigmaI/netI 0.0178
_diffrn_reflns_limit_h_max 13
_diffrn_reflns_limit_h_min -14
_diffrn_reflns_limit_k_max 22
_diffrn_reflns_limit_k_min -22
_diffrn_reflns_limit_l_max 14
_diffrn_reflns_limit_l_min -14
_diffrn_reflns_number 18284
_diffrn_reflns_theta_full 28.01
_diffrn_reflns_theta_max 28.01
_diffrn_reflns_theta_min 1.16
_diffrn_standards_decay_% 0.00
_diffrn_standards_number 243
_exptl_absorpt_coefficient_mu 1.136
_exptl_absorpt_correction_T_max 0.753
_exptl_absorpt_correction_T_min 0.561
_exptl_absorpt_correction_type empirical
_exptl_absorpt_process_details 'SADABS, Bruker 1995'
_exptl_crystal_density_diffrn 1.618
_exptl_crystal_F_000 1016
_exptl_crystal_size_max 0.48
_exptl_crystal_size_mid 0.38
_exptl_crystal_size_min 0.25
_refine_diff_density_max 0.654
_refine_diff_density_min -0.622
_refine_diff_density_rms 0.065
_refine_ls_extinction_method none
_refine_ls_goodness_of_fit_ref 1.080
_refine_ls_hydrogen_treatment constr
_refine_ls_matrix_type full
_refine_ls_number_parameters 275
_refine_ls_number_reflns 4826
_refine_ls_number_restraints 6
_refine_ls_restrained_S_all 1.086
_refine_ls_R_factor_all 0.0505
_refine_ls_R_factor_gt 0.0455
_refine_ls_shift/su_max 0.000
_refine_ls_shift/su_mean 0.000
_refine_ls_structure_factor_coef Fsqd
_refine_ls_weighting_details 'calc w=1/[\s^2^(Fo^2^)+(0.0689P)^2^+1.3784P] where P=(Fo^2^+2Fc^2^)/3'
_refine_ls_weighting_scheme calc
_refine_ls_wR_factor_gt 0.1236
_refine_ls_wR_factor_ref 0.1290
_reflns_number_gt 4425
_reflns_number_total 4826
_reflns_threshold_expression >2sigma(I)
_cod_data_source_file ja042420ksi20041217_015100.cif
_cod_data_source_block 1.(DCM)
_cod_original_cell_volume 2060.9(5)
_cod_database_code 4111702

loop_
_symmetry_equiv_pos_as_xyz
'x, y, z'
'-x+1/2, y, -z+1/2'
'-x, -y, -z'
'x-1/2, -y, z-1/2'

loop_
_atom_site_label
_atom_site_type_symbol
_atom_site_fract_x
_atom_site_fract_y
_atom_site_fract_z
_atom_site_U_iso_or_equiv
_atom_site_adp_type
_atom_site_occupancy
_atom_site_symmetry_multiplicity
_atom_site_calc_flag
_atom_site_refinement_flags
_atom_site_disorder_assembly
_atom_site_disorder_group
Co1 Co 0.7500 0.56301(3) 0.2500 0.03436(15) Uani 1 2 d S . .
Co2 Co 0.7500 -0.09052(3) 0.2500 0.04379(19) Uani 1 2 d S . .
N1 N 0.7461(3) 0.56523(15) 0.4371(3) 0.0408(7) Uani 1 1 d . . .
C1 C 0.7884(4) 0.6271(2) 0.5125(4) 0.0469(9) Uani 1 1 d . . .
H1 H 0.8181 0.6687 0.4815 0.056 Uiso 1 1 calc R . .
C2 C 0.7898(4) 0.6319(2) 0.6354(3) 0.0498(9) Uani 1 1 d . . .
H2 H 0.8186 0.6760 0.6844 0.060 Uiso 1 1 calc R . .
C3 C 0.7476(4) 0.5697(2) 0.6836(3) 0.0438(8) Uani 1 1 d . . .
C4 C 0.7019(5) 0.5066(2) 0.6051(4) 0.0575(10) Uani 1 1 d . . .
H4 H 0.6711 0.4644 0.6336 0.069 Uiso 1 1 calc R . .
C5 C 0.7023(5) 0.5066(2) 0.4838(4) 0.0563(10) Uani 1 1 d . . .
H5 H 0.6706 0.4638 0.4318 0.068 Uiso 1 1 calc R . .
N2 N 0.7500 0.43949(17) 0.2500 0.0378(7) Uani 1 2 d S . .
C6 C 0.8508(4) 0.39998(18) 0.3322(4) 0.0473(9) Uani 1 1 d . . .
H6 H 0.9216 0.4268 0.3901 0.057 Uiso 1 1 calc R . .
C7 C 0.8548(4) 0.32076(18) 0.3351(4) 0.0491(9) Uani 1 1 d . . .
H7 H 0.9271 0.2953 0.3935 0.059 Uiso 1 1 calc R . .
C8 C 0.7500 0.2799(2) 0.2500 0.0389(8) Uani 1 2 d S . .
N11 N 0.5616(3) -0.09452(17) 0.2484(5) 0.0565(10) Uani 1 1 d . . .
N12 N 0.7500 0.03412(19) 0.2500 0.0429(8) Uani 1 2 d S . .
C11 C 0.4941(3) -0.1592(2) 0.2268(4) 0.0453(8) Uani 1 1 d . A .
H11 H 0.5307 -0.2036 0.2115 0.054 Uiso 1 1 calc R . .
C12 C 0.3727(3) -0.1637(2) 0.2258(4) 0.0490(9) Uani 1 1 d . . .
H12 H 0.3294 -0.2103 0.2098 0.059 Uiso 1 1 calc R A .
C13 C 0.3153(4) -0.0995(2) 0.2484(6) 0.0635(13) Uani 1 1 d . . .
C14A C 0.3687(7) -0.0310(4) 0.2358(8) 0.0500(12) Uiso 0.531(6) 1 d P A 1
H14A H 0.3226 0.0143 0.2252 0.060 Uiso 0.531(6) 1 calc PR A 1
C15A C 0.4903(8) -0.0302(4) 0.2389(9) 0.0492(12) Uiso 0.531(6) 1 d P A 1
H15A H 0.5264 0.0168 0.2344 0.059 Uiso 0.531(6) 1 calc PR A 1
C14B C 0.4027(8) -0.0358(5) 0.3098(9) 0.0500(12) Uiso 0.469(6) 1 d P A 2
H14B H 0.3779 0.0037 0.3495 0.060 Uiso 0.469(6) 1 calc PR A 2
C15B C 0.5227(8) -0.0360(5) 0.3072(9) 0.0492(12) Uiso 0.469(6) 1 d P A 2
H15B H 0.5793 0.0040 0.3459 0.059 Uiso 0.469(6) 1 calc PR A 2
C16 C 0.8124(5) 0.0739(2) 0.3580(4) 0.0590(12) Uani 1 1 d . A .
H16 H 0.8564 0.0472 0.4344 0.071 Uiso 1 1 calc R . .
C17 C 0.8150(5) 0.1539(2) 0.3618(4) 0.0580(11) Uani 1 1 d . . .
H17 H 0.8602 0.1793 0.4392 0.070 Uiso 1 1 calc R A .
C18 C 0.7500 0.1946(2) 0.2500 0.0440(9) Uani 1 2 d S . .
N3 N 0.9874(4) 0.6195(2) 0.3243(4) 0.0578(9) Uani 1 1 d . . .
O1 O 0.9705(4) 0.55009(19) 0.3318(4) 0.0781(11) Uani 1 1 d . . .
O2 O 0.8867(3) 0.66029(18) 0.2928(3) 0.0643(8) Uani 1 1 d . . .
O3 O 1.0928(4) 0.6490(2) 0.3468(5) 0.0943(14) Uani 1 1 d . . .
N13 N 0.8416(4) -0.1492(2) 0.4907(4) 0.0666(10) Uani 1 1 d . A .
O11 O 0.8395(5) -0.0796(2) 0.4694(5) 0.0903(13) Uani 1 1 d . . .
O12 O 0.7996(4) -0.18977(19) 0.3888(4) 0.0788(10) Uani 1 1 d . . .
O13 O 0.8806(6) -0.1770(3) 0.5940(5) 0.1108(15) Uani 1 1 d . . .
Cl1 Cl 0.4177(3) -0.29169(19) 0.5181(4) 0.1789(14) Uani 1 1 d D . .
Cl2A Cl 0.6134(6) -0.1785(3) 0.5960(5) 0.1535(14) Uani 0.536(4) 1 d PD B 1
C20A C 0.4734(14) -0.2056(8) 0.5999(18) 0.130(4) Uiso 0.536(4) 1 d PD B 1
H20A H 0.4092 -0.1661 0.5607 0.163 Uiso 0.536(4) 1 calc PR B 1
H20B H 0.4853 -0.2114 0.6889 0.163 Uiso 0.536(4) 1 calc PR B 1
Cl2B Cl 0.4919(6) -0.1323(4) 0.5521(5) 0.1535(14) Uani 0.464(4) 1 d PD B 2
C20B C 0.5432(17) -0.2286(7) 0.549(2) 0.130(4) Uiso 0.464(4) 1 d PD B 2
H20C H 0.5759 -0.2337 0.4831 0.163 Uiso 0.464(4) 1 calc PR B 2
H20D H 0.6127 -0.2409 0.6316 0.163 Uiso 0.464(4) 1 calc PR B 2

loop_
_atom_site_aniso_label
_atom_site_aniso_U_11
_atom_site_aniso_U_22
_atom_site_aniso_U_33
_atom_site_aniso_U_23
_atom_site_aniso_U_13
_atom_site_aniso_U_12
Co1 0.0507(5) 0.0283(3) 0.0297(4) 0.000 0.0221(2) 0.000
Co2 0.0336(4) 0.0298(3) 0.0778(7) 0.000 0.0329(3) 0.000
N1 0.064(2) 0.0364(15) 0.0297(13) -0.0029(11) 0.0269(14) -0.0039(12)
C1 0.079(3) 0.0381(18) 0.0356(17) -0.0040(14) 0.0359(17) -0.0111(17)
C2 0.085(3) 0.0432(19) 0.0326(16) -0.0103(14) 0.0353(18) -0.0142(18)
C3 0.061(2) 0.0422(17) 0.0368(18) 0.0009(14) 0.0284(16) 0.0021(15)
C4 0.104(3) 0.0393(17) 0.0480(19) -0.0052(15) 0.051(2) -0.020(2)
C5 0.103(3) 0.0381(17) 0.0439(18) -0.0123(15) 0.046(2) -0.021(2)
N2 0.056(3) 0.0258(15) 0.0328(19) 0.000 0.0195(14) 0.000
C6 0.057(2) 0.0341(14) 0.0377(18) 0.0000(13) 0.0065(14) -0.0043(14)
C7 0.049(2) 0.0329(14) 0.051(2) 0.0072(14) 0.0058(15) -0.0011(13)
C8 0.050(3) 0.0291(19) 0.037(3) 0.000 0.0171(16) 0.000
N11 0.0419(17) 0.0381(17) 0.106(3) -0.0094(17) 0.0470(19) -0.0029(13)
N12 0.031(2) 0.0286(16) 0.069(3) 0.000 0.0216(16) 0.000
C11 0.0419(17) 0.0383(17) 0.064(2) -0.0078(16) 0.0301(16) 0.0010(14)
C12 0.0415(18) 0.0366(17) 0.078(3) -0.0056(16) 0.0337(18) -0.0053(14)
C13 0.046(2) 0.0381(19) 0.128(4) -0.003(2) 0.057(3) -0.0029(16)
C16 0.071(3) 0.0328(16) 0.060(2) 0.0096(16) 0.0135(19) -0.0018(17)
C17 0.074(3) 0.0323(16) 0.053(2) 0.0007(15) 0.0109(18) -0.0062(16)
C18 0.040(3) 0.0293(19) 0.063(4) 0.000 0.0205(18) 0.000
N3 0.060(2) 0.051(2) 0.057(2) 0.0082(16) 0.0180(16) -0.0117(17)
O1 0.078(2) 0.0497(16) 0.088(3) 0.0215(17) 0.0156(19) -0.0124(15)
O2 0.072(2) 0.0545(17) 0.076(2) -0.0112(15) 0.0401(17) -0.0072(15)
O3 0.059(2) 0.069(2) 0.149(4) 0.026(2) 0.036(2) -0.0149(17)
N13 0.065(2) 0.051(2) 0.085(3) 0.015(2) 0.032(2) -0.0036(17)
O11 0.108(3) 0.0431(16) 0.111(3) 0.0101(19) 0.036(3) -0.0051(19)
O12 0.095(3) 0.0572(18) 0.100(3) -0.004(2) 0.057(2) -0.0037(19)
O13 0.133(4) 0.098(3) 0.089(3) 0.041(3) 0.034(3) 0.001(3)
Cl1 0.182(3) 0.166(2) 0.184(3) 0.042(2) 0.069(3) -0.020(2)
Cl2A 0.168(4) 0.158(3) 0.118(3) -0.016(2) 0.041(2) 0.013(2)
Cl2B 0.168(4) 0.158(3) 0.118(3) -0.016(2) 0.041(2) 0.013(2)

loop_
_atom_type_symbol
_atom_type_description
_atom_type_scat_dispersion_real
_atom_type_scat_dispersion_imag
_atom_type_scat_source
C C 0.0033 0.0016 'International Tables Vol C Tables 4.2.6.8 and 6.1.1.4'
H H 0.0000 0.0000 'International Tables Vol C Tables 4.2.6.8 and 6.1.1.4'
N N 0.0061 0.0033 'International Tables Vol C Tables 4.2.6.8 and 6.1.1.4'
O O 0.0106 0.0060 'International Tables Vol C Tables 4.2.6.8 and 6.1.1.4'
Cl Cl 0.1484 0.1585 'International Tables Vol C Tables 4.2.6.8 and 6.1.1.4'
Co Co 0.3494 0.9721 'International Tables Vol C Tables 4.2.6.8 and 6.1.1.4'

loop_
_geom_angle_atom_site_label_1
_geom_angle_atom_site_label_2
_geom_angle_atom_site_label_3
_geom_angle
_geom_angle_site_symmetry_1
_geom_angle_site_symmetry_3
N1 Co1 N1 177.93(15) 2_655 .
N1 Co1 N2 91.04(7) 2_655 .
N1 Co1 N2 91.04(7) . .
N1 Co1 O2 93.85(12) 2_655 2_655
N1 Co1 O2 84.55(12) . 2_655
N2 Co1 O2 140.05(9) . 2_655
N1 Co1 O2 84.55(12) 2_655 .
N1 Co1 O2 93.85(12) . .
N2 Co1 O2 140.05(9) . .
O2 Co1 O2 79.90(18) 2_655 .
N1 Co1 O1 93.74(15) 2_655 2_655
N1 Co1 O1 86.46(15) . 2_655
N2 Co1 O1 84.36(8) . 2_655
O2 Co1 O1 55.78(12) 2_655 2_655
O2 Co1 O1 135.49(12) . 2_655
N1 Co1 O1 86.46(15) 2_655 .
N1 Co1 O1 93.74(15) . .
N2 Co1 O1 84.36(8) . .
O2 Co1 O1 135.49(12) 2_655 .
O2 Co1 O1 55.78(12) . .
O1 Co1 O1 168.71(16) 2_655 .
N11 Co2 N11 176.25(16) 2_655 .
N11 Co2 N12 91.88(8) 2_655 .
N11 Co2 N12 91.88(8) . .
N11 Co2 O12 90.45(14) 2_655 .
N11 Co2 O12 86.66(15) . .
N12 Co2 O12 140.29(10) . .
N11 Co2 O12 86.66(15) 2_655 2_655
N11 Co2 O12 90.45(14) . 2_655
N12 Co2 O12 140.29(10) . 2_655
O12 Co2 O12 79.4(2) . 2_655
N11 Co2 O11 89.96(19) 2_655 .
N11 Co2 O11 90.35(19) . .
N12 Co2 O11 85.18(9) . .
O12 Co2 O11 55.18(14) . .
O12 Co2 O11 134.45(14) 2_655 .
N11 Co2 O11 90.35(19) 2_655 2_655
N11 Co2 O11 89.96(19) . 2_655
N12 Co2 O11 85.18(9) . 2_655
O12 Co2 O11 134.45(14) . 2_655
O12 Co2 O11 55.18(14) 2_655 2_655
O11 Co2 O11 170.36(17) . 2_655
C5 N1 C1 117.2(3) . .
C5 N1 Co1 122.8(2) . .
C1 N1 Co1 120.0(2) . .
N1 C1 C2 122.8(3) . .
N1 C1 H1 118.6 . .
C2 C1 H1 118.6 . .
C3 C2 C1 119.1(3) . .
C3 C2 H2 120.4 . .
C1 C2 H2 120.4 . .
C4 C3 C2 118.0(3) . .
C4 C3 C3 120.2(3) . 2_656
C2 C3 C3 121.8(3) . 2_656
C3 C4 C5 119.4(3) . .
C3 C4 H4 120.3 . .
C5 C4 H4 120.3 . .
N1 C5 C4 123.4(3) . .
N1 C5 H5 118.3 . .
C4 C5 H5 118.3 . .
C6 N2 C6 117.7(3) . 2_655
C6 N2 Co1 121.16(17) . .
C6 N2 Co1 121.16(17) 2_655 .
N2 C6 C7 122.9(3) . .
N2 C6 H6 118.5 . .
C7 C6 H6 118.5 . .
C8 C7 C6 119.3(3) . .
C8 C7 H7 120.4 . .
C6 C7 H7 120.4 . .
C7 C8 C7 117.9(4) 2_655 .
C7 C8 C18 121.06(19) 2_655 .
C7 C8 C18 121.06(19) . .
C11 N11 C15A 114.0(4) . .
C11 N11 C15B 116.1(4) . .
C15A N11 C15B 30.1(4) . .
C11 N11 Co2 122.0(2) . .
C15A N11 Co2 122.3(4) . .
C15B N11 Co2 119.2(4) . .
C16 N12 C16 117.1(4) 2_655 .
C16 N12 Co2 121.4(2) 2_655 .
C16 N12 Co2 121.4(2) . .
N11 C11 C12 123.3(3) . .
N11 C11 H11 118.3 . .
C12 C11 H11 118.3 . .
C13 C12 C11 120.2(3) . .
C13 C12 H12 119.9 . .
C11 C12 H12 119.9 . .
C12 C13 C14A 115.3(4) . .
C12 C13 C14B 115.4(5) . .
C14A C13 C14B 31.4(4) . .
C12 C13 C13 123.7(2) . 2
C14A C13 C13 119.1(4) . 2
C14B C13 C13 118.2(5) . 2
C15A C14A C13 119.4(7) . .
C15A C14A H14A 120.3 . .
C13 C14A H14A 120.3 . .
N11 C15A C14A 123.7(7) . .
N11 C15A H15A 118.1 . .
C14A C15A H15A 118.1 . .
C15B C14B C13 118.2(7) . .
C15B C14B H14B 120.9 . .
C13 C14B H14B 120.9 . .
C14B C15B N11 121.8(8) . .
C14B C15B H15B 119.1 . .
N11 C15B H15B 119.1 . .
N12 C16 C17 123.1(4) . .
N12 C16 H16 118.4 . .
C17 C16 H16 118.4 . .
C18 C17 C16 119.5(4) . .
C18 C17 H17 120.3 . .
C16 C17 H17 120.3 . .
C17 C18 C17 117.7(4) . 2_655
C17 C18 C8 121.2(2) . .
C17 C18 C8 121.2(2) 2_655 .
O3 N3 O1 124.2(4) . .
O3 N3 O2 120.8(4) . .
O1 N3 O2 115.0(4) . .
N3 O1 Co1 92.9(3) . .
N3 O2 Co1 95.7(2) . .
O13 N13 O11 124.7(6) . .
O13 N13 O12 121.7(5) . .
O11 N13 O12 113.6(5) . .
N13 O11 Co2 95.4(4) . .
N13 O12 Co2 95.8(3) . .
C20B Cl1 C20A 41.4(8) . .
Cl2A C20A Cl1 111.7(9) . .
Cl2A C20A H20A 109.3 . .
Cl1 C20A H20A 109.3 . .
Cl2A C20A H20B 109.3 . .
Cl1 C20A H20B 109.3 . .
H20A C20A H20B 108.0 . .
Cl1 C20B Cl2B 111.0(10) . .
Cl1 C20B H20C 109.4 . .
Cl2B C20B H20C 109.4 . .
Cl1 C20B H20D 109.4 . .
Cl2B C20B H20D 109.4 . .
H20C C20B H20D 108.0 . .

loop_
_geom_bond_atom_site_label_1
_geom_bond_atom_site_label_2
_geom_bond_distance
_geom_bond_site_symmetry_2
Co1 N1 2.147(3) 2_655
Co1 N1 2.147(3) .
Co1 N2 2.160(3) .
Co1 O2 2.219(3) 2_655
Co1 O2 2.219(3) .
Co1 O1 2.298(4) 2_655
Co1 O1 2.298(4) .
Co2 N11 2.136(3) 2_655
Co2 N11 2.136(3) .
Co2 N12 2.179(3) .
Co2 O12 2.256(4) .
Co2 O12 2.256(4) 2_655
Co2 O11 2.282(5) .
Co2 O11 2.282(5) 2_655
N1 C5 1.341(4) .
N1 C1 1.341(5) .
C1 C2 1.393(5) .
C1 H1 0.9300 .
C2 C3 1.389(5) .
C2 H2 0.9300 .
C3 C4 1.380(5) .
C3 C3 1.487(6) 2_656
C4 C5 1.382(5) .
C4 H4 0.9300 .
C5 H5 0.9300 .
N2 C6 1.335(4) .
N2 C6 1.335(4) 2_655
C6 C7 1.386(4) .
C6 H6 0.9300 .
C7 C8 1.385(4) .
C7 H7 0.9300 .
C8 C7 1.385(4) 2_655
C8 C18 1.491(5) .
N11 C11 1.332(5) .
N11 C15A 1.365(8) .
N11 C15B 1.390(9) .
N12 C16 1.334(5) 2_655
N12 C16 1.334(5) .
C11 C12 1.379(5) .
C11 H11 0.9300 .
C12 C13 1.375(5) .
C12 H12 0.9300 .
C13 C14A 1.377(8) .
C13 C14B 1.464(10) .
C13 C13 1.500(7) 2
C14A C15A 1.368(11) .
C14A H14A 0.9300 .
C15A H15A 0.9300 .
C14B C15B 1.377(12) .
C14B H14B 0.9300 .
C15B H15B 0.9300 .
C16 C17 1.399(5) .
C16 H16 0.9300 .
C17 C18 1.377(4) .
C17 H17 0.9300 .
C18 C17 1.377(4) 2_655
N3 O3 1.231(5) .
N3 O1 1.237(5) .
N3 O2 1.269(5) .
N13 O13 1.177(6) .
N13 O11 1.240(5) .
N13 O12 1.272(6) .
Cl1 C20B 1.721(14) .
Cl1 C20A 1.746(12) .
Cl2A C20A 1.678(12) .
C20A H20A 0.9700 .
C20A H20B 0.9700 .
Cl2B C20B 1.788(13) .
C20B H20C 0.9700 .
C20B H20D 0.9700 .

loop_
_geom_torsion_atom_site_label_1
_geom_torsion_atom_site_label_2
_geom_torsion_atom_site_label_3
_geom_torsion_atom_site_label_4
_geom_torsion
_geom_torsion_site_symmetry_3
_geom_torsion_site_symmetry_4
C1 N1 N1 C1 -45.3(6) 2_655 2_655
C11 N11 N11 C11 -21.9(7) 2_655 2_655
C2 C3 C3 C2 46.1(9) 2_656 2_656
C12 C13 C13 C12 22.0(13) 2 2
C7 C8 C18 C17 31.5(3) . .
